data_2206207
loop_
_publ_author_name
'Yao-Cheng Shi'

_publ_section_title
;
 <i>R</i>~2~^2^(14) dimers in
 3-(hydroxyethyl)amino-1-phenylbut-2-en-1-one
;
_journal_issue 7
_journal_name_full 'Acta Crystallographica Section E'
_journal_page_first o2005
_journal_page_last o2007
_journal_paper_doi 10.1107/S1600536805017290
_journal_volume 61
_journal_year 2005
_chemical_formula_iupac 'C12 H15 N O2'
_chemical_formula_moiety 'C12 H15 N O2'
_chemical_formula_sum 'C12 H15 N O2'
_chemical_formula_weight 205.25
_chemical_name_systematic
;
3-(Hydroxyethylamino)-1-phenylbut-2-en-1-one
;
_space_group_IT_number 14
_symmetry_cell_setting monoclinic
_symmetry_space_group_name_Hall '-P 2yn'
_symmetry_space_group_name_H-M 'P 1 21/n 1'
_atom_sites_solution_hydrogens geom
_atom_sites_solution_primary direct
_atom_sites_solution_secondary difmap
_audit_creation_method SHELXL-97
_cell_angle_alpha 90.00
_cell_angle_beta 102.26(3)
_cell_angle_gamma 90.00
_cell_formula_units_Z 4
_cell_length_a 5.6330(11)
_cell_length_b 25.961(5)
_cell_length_c 7.9770(16)
_cell_measurement_reflns_used 25
_cell_measurement_temperature 293
_cell_measurement_theta_max 13
_cell_measurement_theta_min 10
_cell_volume 1139.9(4)
_computing_cell_refinement 'CAD-4 Software'
_computing_data_collection 'CAD-4 Software (Enraf--Nonius, 1989)'
_computing_data_reduction 'XCAD4 (Harms & Wocadlo, 1995)'
_computing_molecular_graphics 'ORTEP-3 for Windows (Farrugia, 1997)'
_computing_publication_material 'PLATON (Spek, 2003)'
_computing_structure_refinement 'SHELXL97 (Sheldrick, 1997)'
_computing_structure_solution 'SHELXS97 (Sheldrick, 1997)'
_diffrn_ambient_temperature 293
_diffrn_measured_fraction_theta_full 0.999
_diffrn_measured_fraction_theta_max 0.999
_diffrn_measurement_device_type 'Enraf--Nonius CAD-4'
_diffrn_measurement_method \w/2\q
_diffrn_radiation_monochromator graphite
_diffrn_radiation_source 'fine-focus sealed tube'
_diffrn_radiation_type MoK\a
_diffrn_radiation_wavelength 0.71073
_diffrn_reflns_av_R_equivalents 0.0503
_diffrn_reflns_av_sigmaI/netI 0.0734
_diffrn_reflns_limit_h_max 6
_diffrn_reflns_limit_h_min 0
_diffrn_reflns_limit_k_max 31
_diffrn_reflns_limit_k_min 0
_diffrn_reflns_limit_l_max 9
_diffrn_reflns_limit_l_min -9
_diffrn_reflns_number 2449
_diffrn_reflns_theta_full 25.97
_diffrn_reflns_theta_max 25.97
_diffrn_reflns_theta_min 1.57
_diffrn_standards_decay_% 0
_diffrn_standards_interval_count 200
_diffrn_standards_interval_time 120
_diffrn_standards_number 3
_exptl_absorpt_coefficient_mu 0.081
_exptl_absorpt_correction_T_max 0.976
_exptl_absorpt_correction_T_min 0.955
_exptl_absorpt_correction_type psi-scan
_exptl_absorpt_process_details '(North <i>et al.</i>, 1968)'
_exptl_crystal_colour Colorless
_exptl_crystal_density_diffrn 1.196
_exptl_crystal_density_method 'not measured'
_exptl_crystal_description Block
_exptl_crystal_F_000 440
_exptl_crystal_size_max .4
_exptl_crystal_size_mid .3
_exptl_crystal_size_min .2
_refine_diff_density_max 0.323
_refine_diff_density_min -0.198
_refine_ls_extinction_coef 0.065(8)
_refine_ls_extinction_expression Fc^*^=kFc[1+0.001xFc^2^\l^3^/sin(2\q)]^-1/4^
_refine_ls_extinction_method SHELXL97
_refine_ls_goodness_of_fit_ref 0.974
_refine_ls_hydrogen_treatment constr
_refine_ls_matrix_type full
_refine_ls_number_parameters 137
_refine_ls_number_reflns 2224
_refine_ls_number_restraints 0
_refine_ls_restrained_S_all 0.974
_refine_ls_R_factor_all 0.1571
_refine_ls_R_factor_gt 0.0714
_refine_ls_shift/su_max 0.000
_refine_ls_shift/su_mean 0.000
_refine_ls_structure_factor_coef Fsqd
_refine_ls_weighting_details 'calc w = 1/[\s^2^(Fo^2^)+(0.08P)^2^+0.8P] where P = (Fo^2^+2Fc^2^)/3'
_refine_ls_weighting_scheme calc
_refine_ls_wR_factor_gt 0.1728
_refine_ls_wR_factor_ref 0.2199
_reflns_number_gt 1044
_reflns_number_total 2224
_reflns_threshold_expression I>2\s(I)
_cod_data_source_file hg6201.cif
_cod_data_source_block I
_cod_depositor_comments
;
The following automatic conversions were performed:
'_symmetry_cell_setting' value 'Monoclinic' changed to 'monoclinic'
according to '/home/saulius/struct/CIF-dictionaries/cif_core.dic'
dictionary named 'cif_core.dic' version 2.4.1 from 2010-06-29.

Automatic conversion script
Id: cif_fix_enum 1527 2010-12-29 10:47:43Z saulius 

The following automatic conversions were performed:

'_symmetry_cell_setting' value 'Monoclinic' changed to 'monoclinic'
according to /home/saulius/struct/CIF-dictionaries/cif_core.dic
dictionary named 'cif_core.dic' version 2.4.1 from 2010-06-29.

Automatic conversion script
Id: cif_fix_values 1715 2011-07-08 13:25:40Z adriana 
;
_cod_original_sg_symbol_H-M 'P 21/n'
_cod_database_code 2206207
_cod_database_fobs_code 2206207

loop_
_symmetry_equiv_pos_as_xyz
'x, y, z'
'-x+1/2, y+1/2, -z+1/2'
'-x, -y, -z'
'x-1/2, -y-1/2, z-1/2'

loop_
_atom_site_label
_atom_site_fract_x
_atom_site_fract_y
_atom_site_fract_z
_atom_site_U_iso_or_equiv
_atom_site_adp_type
_atom_site_calc_flag
_atom_site_refinement_flags
_atom_site_occupancy
_atom_site_type_symbol
O1 1.0052(4) -0.01119(10) 0.7678(3) 0.0753(9) Uani d . 1 O
Ho 1.0553 -0.0344 0.7150 0.113 Uiso calc R 1 H
O2 0.8199(4) 0.08835(10) 0.4083(3) 0.0713(8) Uani d . 1 O
N 0.6354(5) 0.06123(12) 0.6757(3) 0.0616(9) Uani d . 1 N
Hn 0.7361 0.0550 0.6109 0.074 Uiso calc R 1 H
C1 0.7635(7) -0.02264(16) 0.7842(5) 0.0720(11) Uani d . 1 C
H1a 0.7676 -0.0465 0.8784 0.086 Uiso calc R 1 H
H1b 0.6750 -0.0388 0.6798 0.086 Uiso calc R 1 H
C2 0.6388(7) 0.02580(15) 0.8167(5) 0.0675(11) Uani d . 1 C
H2a 0.4739 0.0182 0.8270 0.081 Uiso calc R 1 H
H2b 0.7239 0.0413 0.9232 0.081 Uiso calc R 1 H
C3 0.3060(7) 0.11262(17) 0.7411(5) 0.0793(13) Uani d . 1 C
H3a 0.3168 0.0869 0.8290 0.119 Uiso calc R 1 H
H3b 0.1470 0.1117 0.6680 0.119 Uiso calc R 1 H
H3c 0.3344 0.1460 0.7931 0.119 Uiso calc R 1 H
C4 0.4946(6) 0.10189(15) 0.6362(4) 0.0582(9) Uani d . 1 C
C5 0.5131(6) 0.13388(14) 0.5004(5) 0.0620(10) Uani d . 1 C
H5 0.4147 0.1630 0.4821 0.074 Uiso calc R 1 H
C6 0.6720(6) 0.12509(14) 0.3879(4) 0.0555(9) Uani d . 1 C
C7 0.6630(6) 0.15994(14) 0.2374(4) 0.0574(9) Uani d . 1 C
C8 0.4894(8) 0.19711(18) 0.1884(6) 0.0915(14) Uani d . 1 C
H8 0.3719 0.2017 0.2532 0.110 Uiso calc R 1 H
C9 0.4824(10) 0.2278(2) 0.0470(7) 0.1073(17) Uani d . 1 C
H9 0.3641 0.2532 0.0199 0.129 Uiso calc R 1 H
C10 0.6466(10) 0.2214(2) -0.0533(7) 0.0989(16) Uani d . 1 C
H10 0.6392 0.2414 -0.1510 0.119 Uiso calc R 1 H
C11 0.8222(9) 0.1850(2) -0.0079(7) 0.1088(18) Uani d . 1 C
H11 0.9380 0.1809 -0.0744 0.131 Uiso calc R 1 H
C12 0.8329(7) 0.15384(17) 0.1353(6) 0.0819(13) Uani d . 1 C
H12 0.9536 0.1289 0.1628 0.098 Uiso calc R 1 H

loop_
_atom_site_aniso_label
_atom_site_aniso_U_11
_atom_site_aniso_U_22
_atom_site_aniso_U_33
_atom_site_aniso_U_12
_atom_site_aniso_U_13
_atom_site_aniso_U_23
O1 0.0596(15) 0.0871(19) 0.0840(19) 0.0027(14) 0.0257(13) -0.0078(15)
O2 0.0566(15) 0.0903(19) 0.0739(17) 0.0182(15) 0.0296(12) 0.0108(14)
N 0.0498(17) 0.083(2) 0.0566(18) 0.0056(16) 0.0218(14) 0.0040(16)
C1 0.066(2) 0.088(3) 0.066(2) -0.008(2) 0.0216(19) 0.009(2)
C2 0.056(2) 0.090(3) 0.060(2) 0.003(2) 0.0208(18) 0.007(2)
C3 0.068(3) 0.104(3) 0.075(3) 0.013(2) 0.037(2) -0.005(2)
C4 0.0433(19) 0.074(2) 0.060(2) 0.0006(18) 0.0177(16) -0.0075(19)
C5 0.058(2) 0.067(2) 0.065(2) 0.0073(18) 0.0236(18) -0.0034(19)
C6 0.0419(18) 0.066(2) 0.060(2) 0.0010(18) 0.0142(15) -0.0053(18)
C7 0.050(2) 0.065(2) 0.059(2) -0.0053(18) 0.0148(17) -0.0045(18)
C8 0.095(3) 0.098(3) 0.091(3) 0.034(3) 0.043(3) 0.020(3)
C9 0.118(4) 0.100(4) 0.107(4) 0.028(3) 0.032(3) 0.035(3)
C10 0.096(4) 0.099(4) 0.102(4) -0.020(3) 0.023(3) 0.036(3)
C11 0.094(4) 0.138(5) 0.109(4) -0.012(4) 0.054(3) 0.036(4)
C12 0.065(3) 0.093(3) 0.097(3) 0.005(2) 0.038(2) 0.017(3)

loop_
_atom_type_symbol
_atom_type_description
_atom_type_scat_dispersion_real
_atom_type_scat_dispersion_imag
_atom_type_scat_source
C C 0.0033 0.0016 'International Tables Vol C Tables 4.2.6.8 and 6.1.1.4'
H H 0.0000 0.0000 'International Tables Vol C Tables 4.2.6.8 and 6.1.1.4'
N N 0.0061 0.0033 'International Tables Vol C Tables 4.2.6.8 and 6.1.1.4'
O O 0.0106 0.0060 'International Tables Vol C Tables 4.2.6.8 and 6.1.1.4'

loop_
_geom_angle_atom_site_label_1
_geom_angle_atom_site_label_2
_geom_angle_atom_site_label_3
_geom_angle
_geom_angle_publ_flag
C1 O1 Ho 109.5 ?
C2 N C4 127.0(3) y
C2 N Hn 116.5 ?
C4 N Hn 116.5 ?
O1 C1 C2 109.5(3) y
O1 C1 H1a 109.8 ?
C2 C1 H1a 109.8 ?
O1 C1 H1b 109.8 ?
C2 C1 H1b 109.8 ?
H1a C1 H1b 108.2 ?
N C2 C1 109.3(3) y
N C2 H2a 109.8 ?
C1 C2 H2a 109.8 ?
N C2 H2b 109.8 ?
C1 C2 H2b 109.8 ?
H2a C2 H2b 108.3 ?
N C4 C3 118.2(3) y
N C4 C5 121.7(3) y
C3 C4 C5 120.0(3) y
C4 C3 H3a 109.5 ?
C4 C3 H3b 109.5 ?
H3a C3 H3b 109.5 ?
C4 C3 H3c 109.5 ?
H3a C3 H3c 109.5 ?
H3b C3 H3c 109.5 ?
C4 C5 C6 124.2(3) y
C4 C5 H5 117.9 ?
C6 C5 H5 117.9 ?
O2 C6 C5 122.2(3) y
O2 C6 C7 118.2(3) y
C5 C6 C7 119.6(3) y
C8 C7 C12 116.8(4) ?
C8 C7 C6 123.7(3) ?
C12 C7 C6 119.4(3) ?
C7 C8 C9 122.4(4) ?
C7 C8 H8 118.8 ?
C9 C8 H8 118.8 ?
C10 C9 C8 120.5(5) ?
C10 C9 H9 119.7 ?
C8 C9 H9 119.7 ?
C9 C10 C11 118.5(4) ?
C9 C10 H10 120.7 ?
C11 C10 H10 120.7 ?
C10 C11 C12 121.7(4) ?
C10 C11 H11 119.2 ?
C12 C11 H11 119.2 ?
C11 C12 C7 120.0(4) ?
C11 C12 H12 120.0 ?
C7 C12 H12 120.0 ?

loop_
_geom_bond_atom_site_label_1
_geom_bond_atom_site_label_2
_geom_bond_distance
_geom_bond_publ_flag
N C2 1.449(4) y
N C4 1.318(4) y
N Hn 0.8600 ?
O1 C1 1.426(4) y
O1 Ho 0.8200 ?
O2 C6 1.254(4) y
C1 C2 1.490(5) y
C1 H1a 0.9700 ?
C1 H1b 0.9700 ?
C2 H2a 0.9700 ?
C2 H2b 0.9700 ?
C3 C4 1.512(4) y
C3 H3a 0.9600 ?
C3 H3b 0.9600 ?
C3 H3c 0.9600 ?
C4 C5 1.386(5) y
C5 C6 1.414(4) y
C5 H5 0.9300 ?
C6 C7 1.496(5) y
C7 C8 1.370(5) ?
C7 C12 1.391(5) ?
C8 C9 1.375(6) ?
C8 H8 0.9300 ?
C9 C10 1.355(7) ?
C9 H9 0.9300 ?
C10 C11 1.360(6) ?
C10 H10 0.9300 ?
C11 C12 1.391(6) ?
C11 H11 0.9300 ?
C12 H12 0.9300 ?

loop_
_geom_hbond_atom_site_label_D
_geom_hbond_atom_site_label_H
_geom_hbond_atom_site_label_A
_geom_hbond_site_symmetry_A
_geom_hbond_distance_DH
_geom_hbond_distance_HA
_geom_hbond_distance_DA
_geom_hbond_angle_DHA
_geom_hbond_publ_flag
N Hn O1 . 0.86 2.45 2.786(4) 104 ?
N Hn O2 . 0.86 1.98 2.658(4) 135 yes
O1 Ho O2 3_756 0.82 1.93 2.747(4) 179 yes
C3 H3b O2 1_455 0.96 2.54 3.443(5) 158 yes

loop_
_geom_torsion_atom_site_label_1
_geom_torsion_atom_site_label_2
_geom_torsion_atom_site_label_3
_geom_torsion_atom_site_label_4
_geom_torsion
C4 N C2 C1 162.3(3)
O1 C1 C2 N 59.0(4)
C2 N C4 C5 178.1(3)
C2 N C4 C3 -3.1(5)
N C4 C5 C6 3.2(6)
C3 C4 C5 C6 -175.6(3)
C4 C5 C6 O2 -3.8(6)
C4 C5 C6 C7 175.2(3)
O2 C6 C7 C8 171.2(4)
C5 C6 C7 C8 -7.9(5)
O2 C6 C7 C12 -6.3(5)
C5 C6 C7 C12 174.7(3)
C12 C7 C8 C9 -0.9(7)
C6 C7 C8 C9 -178.5(4)
C7 C8 C9 C10 1.7(8)
C8 C9 C10 C11 -2.0(8)
C9 C10 C11 C12 1.6(8)
C10 C11 C12 C7 -0.8(8)
C8 C7 C12 C11 0.5(6)
C6 C7 C12 C11 178.1(4)

loop_
_cod_related_entry_id
_cod_related_entry_database
_cod_related_entry_code
1 ChemSpider 30654824
